data_7044572
loop_
_publ_author_name
'Zhang, Yanpeng'
'Mei, Tao'
'Yang, Dawei'
'Zhang, Yixin'
'Wang, Baomin'
'Qu, Jingping'

_publ_section_title
;
 Synthesis and reactivity of thiolate-bridged multi-iron complexes
 supported by cyclic (alkyl)(amino)carbene
;
_journal_name_full 'Dalton Trans.'
_journal_paper_doi 10.1039/C7DT03353B
_journal_year 2017
_chemical_formula_sum 'C40 H63 Br3 Fe4 N2 S4'
_chemical_formula_weight 1163.29
_chemical_name_systematic
; 
 ? 
;
_space_group_IT_number 4
_symmetry_cell_setting Monoclinic'
_symmetry_space_group_name_Hall 'P 2yb'
_symmetry_space_group_name_H-M 'P 1 21 1'
_atom_sites_solution_hydrogens geom
_atom_sites_solution_primary direct
_atom_sites_solution_secondary difmap
_audit_creation_method SHELXL-97
_audit_update_record
;
2017-10-13 deposited with the CCDC.
2017-10-17 downloaded from the CCDC.
;
_cell_angle_alpha 90.00
_cell_angle_beta 100.251(3)
_cell_angle_gamma 90.00
_cell_formula_units_Z 2
_cell_length_a 10.0062(10)
_cell_length_b 16.5247(16)
_cell_length_c 15.3223(15)
_cell_measurement_reflns_used 9989
_cell_measurement_temperature 304(2)
_cell_measurement_theta_max 26.6071
_cell_measurement_theta_min 2.2602
_cell_volume 2493.1(4)
_computing_structure_refinement 'SHELXL-97 (Sheldrick, 1997)'
_computing_structure_solution 'SHELXS-97 (Sheldrick, 1990)'
_diffrn_ambient_temperature 304(2)
_diffrn_measured_fraction_theta_full 0.999
_diffrn_measured_fraction_theta_max 0.999
_diffrn_measurement_device_type 'Bruker APEX-II CCD'
_diffrn_radiation_monochromator graphite
_diffrn_radiation_source 'fine-focus sealed tube'
_diffrn_radiation_type MoK\a
_diffrn_radiation_wavelength 0.71073
_diffrn_reflns_av_R_equivalents 0.0457
_diffrn_reflns_av_sigmaI/netI 0.0531
_diffrn_reflns_limit_h_max 11
_diffrn_reflns_limit_h_min -11
_diffrn_reflns_limit_k_max 19
_diffrn_reflns_limit_k_min -19
_diffrn_reflns_limit_l_max 18
_diffrn_reflns_limit_l_min -18
_diffrn_reflns_number 26133
_diffrn_reflns_theta_full 25.00
_diffrn_reflns_theta_max 25.00
_diffrn_reflns_theta_min 2.07
_exptl_absorpt_coefficient_mu 3.740
_exptl_absorpt_correction_T_max 0.5072
_exptl_absorpt_correction_T_min 0.3716
_exptl_absorpt_correction_type empirical
_exptl_absorpt_process_details SADABS
_exptl_crystal_density_diffrn 1.550
_exptl_crystal_density_method 'not measured'
_exptl_crystal_description BLOCK
_exptl_crystal_F_000 1180
_exptl_crystal_size_max 0.33
_exptl_crystal_size_mid 0.26
_exptl_crystal_size_min 0.21
_refine_diff_density_max 0.600
_refine_diff_density_min -0.562
_refine_diff_density_rms 0.064
_refine_ls_abs_structure_details 'Flack H D (1983), Acta Cryst. A39, 876-881'
_refine_ls_abs_structure_Flack 0.127(7)
_refine_ls_extinction_method none
_refine_ls_goodness_of_fit_ref 0.997
_refine_ls_hydrogen_treatment mixed
_refine_ls_matrix_type full
_refine_ls_number_parameters 479
_refine_ls_number_reflns 8713
_refine_ls_number_restraints 1
_refine_ls_restrained_S_all 0.997
_refine_ls_R_factor_all 0.0442
_refine_ls_R_factor_gt 0.0337
_refine_ls_shift/su_max 0.002
_refine_ls_shift/su_mean 0.000
_refine_ls_structure_factor_coef Fsqd
_refine_ls_weighting_details
; calc 
 [1.00000+0.00000exp(0.00(sin\q/\l)^2^)]/ 
   [\s^2^(Fo^2^)+0.0000+0.0000*P+(0.0382P)^2^+-1.0000sin\q/\l] 
 where P = 0.33333Fo^2^ + 0.66667Fc^2^ 
;
_refine_ls_weighting_scheme calc
_refine_ls_wR_factor_gt 0.0766
_refine_ls_wR_factor_ref 0.0797
_reflns_number_gt 7476
_reflns_number_total 8713
_reflns_threshold_expression >2sigma(I)
_cod_data_source_file c7dt03353b2.cif
_cod_data_source_block 1_CCDC2
_cod_original_sg_symbol_H-M P2(1)
_cod_database_code 7044572

loop_
_symmetry_equiv_pos_as_xyz
'x, y, z'
'-x, y+1/2, -z'

loop_
_atom_site_label
_atom_site_type_symbol
_atom_site_fract_x
_atom_site_fract_y
_atom_site_fract_z
_atom_site_U_iso_or_equiv
_atom_site_adp_type
_atom_site_occupancy
_atom_site_symmetry_multiplicity
_atom_site_calc_flag
_atom_site_refinement_flags
Fe1 Fe 2.01347(6) 0.60476(4) -0.78524(4) 0.03673(14) Uani 1 1 d .
Br1 Br 2.02664(6) 0.31120(3) -0.80327(4) 0.06429(16) Uani 1 1 d .
Fe4 Fe 2.27865(6) 0.55892(4) -0.72564(4) 0.04106(15) Uani 1 1 d .
Fe3 Fe 2.09451(6) 0.54977(4) -0.61364(4) 0.03968(15) Uani 1 1 d .
Br2 Br 2.06311(6) 0.56661(4) -0.46684(3) 0.06792(16) Uani 1 1 d .
Fe2 Fe 2.07713(6) 0.44425(4) -0.75339(4) 0.03983(15) Uani 1 1 d .
Br3 Br 2.50359(6) 0.58029(5) -0.74111(5) 0.0900(2) Uani 1 1 d .
S4 S 1.90432(11) 0.51429(7) -0.71120(8) 0.0431(3) Uani 1 1 d .
S3 S 2.24834(12) 0.45452(8) -0.63303(8) 0.0485(3) Uani 1 1 d .
S2 S 2.16574(11) 0.66374(7) -0.67528(7) 0.0419(3) Uani 1 1 d .
S1 S 2.14341(12) 0.52623(7) -0.85763(8) 0.0442(3) Uani 1 1 d .
C10 C 1.8526(4) 0.8117(3) -0.7178(3) 0.0396(10) Uani 1 1 d .
N2 N 1.3780(3) 0.7208(2) -0.3009(2) 0.0345(8) Uani 1 1 d .
N1 N 1.8274(3) 0.7420(2) -0.8624(2) 0.0316(7) Uani 1 1 d .
C8 C 1.5965(5) 0.8085(4) -0.8907(4) 0.0674(15) Uani 1 1 d .
H8A H 1.6281 0.8590 -0.8637 0.101 Uiso 1 1 calc R
H8B H 1.5735 0.7726 -0.8463 0.101 Uiso 1 1 calc R
H8C H 1.5177 0.8178 -0.9353 0.101 Uiso 1 1 calc R
C9 C 1.9000(4) 0.7980(2) -0.7967(3) 0.0322(9) Uani 1 1 d .
C21 C 1.3037(5) 0.7252(3) -0.3770(3) 0.0447(11) Uani 1 1 d .
H21A H 1.2680 0.6795 -0.4082 0.054 Uiso 1 1 calc R
C2 C 1.7775(4) 0.6297(3) -0.9514(3) 0.0389(10) Uani 1 1 d .
C17 C 2.0177(4) 0.8350(2) -0.8153(3) 0.0346(10) Uani 1 1 d .
C28 C 1.3866(6) 0.8197(4) -0.1744(4) 0.0696(16) Uani 1 1 d .
H28A H 1.2895 0.8176 -0.1804 0.104 Uiso 1 1 calc R
H28B H 1.4184 0.8721 -0.1530 0.104 Uiso 1 1 calc R
H28C H 1.4266 0.7790 -0.1332 0.104 Uiso 1 1 calc R
C1 C 1.8651(4) 0.6672(2) -0.8697(3) 0.0301(8) Uani 1 1 d .
C27 C 1.5785(5) 0.8076(3) -0.2536(4) 0.0637(14) Uani 1 1 d .
H27A H 1.6046 0.7979 -0.3100 0.096 Uiso 1 1 calc R
H27B H 1.6177 0.7670 -0.2122 0.096 Uiso 1 1 calc R
H27C H 1.6102 0.8600 -0.2322 0.096 Uiso 1 1 calc R
C5 C 1.6622(5) 0.6906(3) -0.9758(4) 0.0548(13) Uani 1 1 d .
H5A H 1.6402 0.6968 -1.0397 0.066 Uiso 1 1 calc R
H5B H 1.5817 0.6718 -0.9548 0.066 Uiso 1 1 calc R
C29 C 1.4273(4) 0.6445(2) -0.2601(3) 0.0346(9) Uani 1 1 d .
C30 C 1.5361(4) 0.6074(3) -0.2921(3) 0.0468(11) Uani 1 1 d .
C36 C 1.4263(5) 0.5418(3) -0.1523(3) 0.0533(12) Uani 1 1 d .
H36A H 1.3906 0.5189 -0.1060 0.064 Uiso 1 1 calc R
C37 C 1.3675(4) 0.6111(3) -0.1928(3) 0.0389(10) Uani 1 1 d .
C13 C 1.6254(6) 0.8201(4) -0.6642(4) 0.0804(19) Uani 1 1 d .
H13A H 1.5903 0.8541 -0.7139 0.121 Uiso 1 1 calc R
H13B H 1.6622 0.8532 -0.6142 0.121 Uiso 1 1 calc R
H13C H 1.5536 0.7871 -0.6496 0.121 Uiso 1 1 calc R
C34 C 1.5881(5) 0.5370(3) -0.2480(4) 0.0591(14) Uani 1 1 d .
H34A H 1.6601 0.5104 -0.2664 0.071 Uiso 1 1 calc R
C38 C 1.2357(4) 0.6418(3) -0.1689(3) 0.0443(11) Uani 1 1 d .
H38A H 1.2147 0.6940 -0.1985 0.053 Uiso 1 1 calc R
C19 C 2.2211(5) 0.7789(4) -0.8703(4) 0.0607(14) Uani 1 1 d .
H19A H 2.2584 0.7687 -0.9228 0.091 Uiso 1 1 calc R
H19B H 2.2119 0.7287 -0.8404 0.091 Uiso 1 1 calc R
H19C H 2.2804 0.8144 -0.8317 0.091 Uiso 1 1 calc R
C18 C 2.0811(5) 0.8187(3) -0.8961(3) 0.0441(11) Uani 1 1 d .
H18A H 2.0220 0.7811 -0.9347 0.053 Uiso 1 1 calc R
C16 C 2.0823(5) 0.8899(3) -0.7529(3) 0.0501(12) Uani 1 1 d .
H16A H 2.1606 0.9156 -0.7633 0.060 Uiso 1 1 calc R
C6 C 1.7080(4) 0.7705(3) -0.9331(3) 0.0416(11) Uani 1 1 d .
C11 C 1.7374(5) 0.7657(3) -0.6882(3) 0.0472(11) Uani 1 1 d .
H11A H 1.6964 0.7303 -0.7370 0.057 Uiso 1 1 calc R
C31 C 1.5883(5) 0.6327(4) -0.3734(3) 0.0602(14) Uani 1 1 d .
H31A H 1.5521 0.6868 -0.3893 0.072 Uiso 1 1 calc R
C14 C 1.9222(5) 0.8685(3) -0.6595(3) 0.0486(12) Uani 1 1 d .
H14A H 1.8913 0.8804 -0.6072 0.058 Uiso 1 1 calc R
C35 C 1.5354(6) 0.5066(3) -0.1788(4) 0.0610(14) Uani 1 1 d .
H35A H 1.5747 0.4610 -0.1491 0.073 Uiso 1 1 calc R
C26 C 1.4266(5) 0.8045(3) -0.2639(3) 0.0415(10) Uani 1 1 d .
C39 C 1.1202(5) 0.5838(4) -0.2032(4) 0.0685(16) Uani 1 1 d .
H39A H 1.0373 0.6040 -0.1880 0.103 Uiso 1 1 calc R
H39B H 1.1401 0.5315 -0.1768 0.103 Uiso 1 1 calc R
H39C H 1.1102 0.5793 -0.2665 0.103 Uiso 1 1 calc R
C3 C 1.8657(5) 0.6224(3) -1.0235(3) 0.0517(12) Uani 1 1 d .
H3A H 1.8982 0.6750 -1.0362 0.078 Uiso 1 1 calc R
H3B H 1.8124 0.6002 -1.0764 0.078 Uiso 1 1 calc R
H3C H 1.9415 0.5875 -1.0031 0.078 Uiso 1 1 calc R
C40 C 1.2452(6) 0.6548(4) -0.0704(4) 0.0749(17) Uani 1 1 d .
H40A H 1.3188 0.6911 -0.0493 0.112 Uiso 1 1 calc R
H40B H 1.2611 0.6038 -0.0402 0.112 Uiso 1 1 calc R
H40C H 1.1617 0.6776 -0.0591 0.112 Uiso 1 1 calc R
C12 C 1.7928(6) 0.7127(3) -0.6092(3) 0.0643(15) Uani 1 1 d .
H12A H 1.8635 0.6787 -0.6237 0.096 Uiso 1 1 calc R
H12B H 1.7211 0.6797 -0.5944 0.096 Uiso 1 1 calc R
H12C H 1.8290 0.7462 -0.5594 0.096 Uiso 1 1 calc R
C7 C 1.7568(5) 0.8324(3) -0.9942(3) 0.0626(15) Uani 1 1 d .
H7A H 1.7846 0.8809 -0.9614 0.094 Uiso 1 1 calc R
H7B H 1.6842 0.8448 -1.0423 0.094 Uiso 1 1 calc R
H7C H 1.8322 0.8105 -1.0174 0.094 Uiso 1 1 calc R
C22 C 1.2777(6) 0.8088(3) -0.4129(3) 0.0551(13) Uani 1 1 d .
C4 C 1.7260(5) 0.5458(3) -0.9311(3) 0.0538(12) Uani 1 1 d .
H4A H 1.6713 0.5240 -0.9837 0.081 Uiso 1 1 calc R
H4B H 1.6725 0.5501 -0.8852 0.081 Uiso 1 1 calc R
H4C H 1.8020 0.5107 -0.9118 0.081 Uiso 1 1 calc R
C25 C 1.3535(8) 0.8591(4) -0.3361(4) 0.091(2) Uani 1 1 d .
H25A H 1.4186 0.8940 -0.3575 0.110 Uiso 1 1 calc R
H25B H 1.2896 0.8931 -0.3122 0.110 Uiso 1 1 calc R
C32 C 1.5347(8) 0.5775(5) -0.4499(4) 0.100(2) Uani 1 1 d .
H32A H 1.5687 0.5948 -0.5016 0.151 Uiso 1 1 calc R
H32B H 1.4373 0.5794 -0.4616 0.151 Uiso 1 1 calc R
H32C H 1.5641 0.5231 -0.4352 0.151 Uiso 1 1 calc R
C15 C 2.0348(6) 0.9071(3) -0.6776(3) 0.0563(13) Uani 1 1 d .
H15A H 2.0790 0.9453 -0.6381 0.068 Uiso 1 1 calc R
C20 C 2.0953(6) 0.8962(4) -0.9495(3) 0.0732(18) Uani 1 1 d .
H20A H 2.1353 0.8831 -1.0002 0.110 Uiso 1 1 calc R
H20B H 2.1521 0.9342 -0.9127 0.110 Uiso 1 1 calc R
H20C H 2.0072 0.9196 -0.9689 0.110 Uiso 1 1 calc R
C24 C 1.1283(6) 0.8245(4) -0.4345(4) 0.085(2) Uani 1 1 d .
H24A H 1.1127 0.8784 -0.4574 0.127 Uiso 1 1 calc R
H24B H 1.0897 0.8189 -0.3817 0.127 Uiso 1 1 calc R
H24C H 1.0866 0.7863 -0.4781 0.127 Uiso 1 1 calc R
C23 C 1.3386(9) 0.8163(4) -0.4979(4) 0.097(2) Uani 1 1 d .
H23A H 1.3228 0.8699 -0.5218 0.146 Uiso 1 1 calc R
H23B H 1.2964 0.7775 -0.5407 0.146 Uiso 1 1 calc R
H23C H 1.4345 0.8062 -0.4843 0.146 Uiso 1 1 calc R
C33 C 1.7440(6) 0.6390(5) -0.3590(5) 0.092(2) Uani 1 1 d .
H33A H 1.7714 0.6559 -0.4131 0.138 Uiso 1 1 calc R
H33B H 1.7832 0.5871 -0.3416 0.138 Uiso 1 1 calc R
H33C H 1.7746 0.6778 -0.3132 0.138 Uiso 1 1 calc R

loop_
_atom_site_aniso_label
_atom_site_aniso_U_11
_atom_site_aniso_U_22
_atom_site_aniso_U_33
_atom_site_aniso_U_23
_atom_site_aniso_U_13
_atom_site_aniso_U_12
Fe1 0.0358(3) 0.0323(3) 0.0411(3) 0.0021(3) 0.0040(3) 0.0027(3)
Br1 0.0639(3) 0.0398(3) 0.0892(4) -0.0163(3) 0.0137(3) -0.0094(2)
Fe4 0.0320(3) 0.0418(4) 0.0496(3) -0.0017(3) 0.0079(3) -0.0010(3)
Fe3 0.0462(3) 0.0359(4) 0.0379(3) 0.0030(3) 0.0100(3) 0.0020(3)
Br2 0.0979(4) 0.0682(4) 0.0422(3) 0.0029(3) 0.0247(3) -0.0144(3)
Fe2 0.0387(3) 0.0312(3) 0.0495(4) -0.0025(3) 0.0074(3) -0.0011(3)
Br3 0.0414(3) 0.1060(5) 0.1278(5) -0.0012(4) 0.0292(3) -0.0134(3)
S4 0.0351(6) 0.0398(7) 0.0562(7) 0.0044(5) 0.0137(5) -0.0015(5)
S3 0.0482(6) 0.0427(7) 0.0525(7) 0.0039(6) 0.0030(5) 0.0104(6)
S2 0.0489(6) 0.0310(6) 0.0455(6) -0.0002(5) 0.0071(5) -0.0040(5)
S1 0.0461(6) 0.0468(7) 0.0410(6) -0.0040(5) 0.0115(5) 0.0003(5)
C10 0.046(2) 0.034(2) 0.038(2) -0.001(2) 0.007(2) 0.010(2)
N2 0.0291(18) 0.036(2) 0.037(2) 0.0005(15) 0.0036(16) 0.0009(15)
N1 0.0280(17) 0.033(2) 0.0323(18) 0.0029(15) 0.0014(14) -0.0018(14)
C8 0.048(3) 0.077(4) 0.072(4) 0.001(3) -0.003(3) 0.026(3)
C9 0.039(2) 0.024(2) 0.032(2) 0.0017(17) 0.0006(18) 0.0038(17)
C21 0.045(3) 0.040(3) 0.049(3) -0.007(2) 0.006(2) -0.004(2)
C2 0.036(2) 0.040(3) 0.038(2) -0.0063(19) 0.0008(19) -0.0057(19)
C17 0.036(2) 0.028(2) 0.038(2) 0.0021(18) 0.0014(19) -0.0046(17)
C28 0.074(4) 0.061(4) 0.077(4) -0.033(3) 0.024(3) -0.025(3)
C1 0.0276(19) 0.029(2) 0.037(2) -0.0004(18) 0.0127(17) -0.0038(17)
C27 0.056(3) 0.045(3) 0.091(4) 0.002(3) 0.016(3) -0.014(2)
C5 0.046(3) 0.054(3) 0.058(3) -0.012(2) -0.008(2) -0.001(2)
C29 0.030(2) 0.033(2) 0.039(2) 0.0000(18) 0.0007(18) -0.0010(17)
C30 0.041(2) 0.044(3) 0.056(3) -0.003(2) 0.009(2) 0.004(2)
C36 0.057(3) 0.045(3) 0.058(3) 0.011(2) 0.010(2) -0.004(2)
C37 0.040(2) 0.038(3) 0.038(2) 0.001(2) 0.0041(18) -0.008(2)
C13 0.060(3) 0.101(5) 0.087(4) 0.002(4) 0.030(3) 0.023(3)
C34 0.050(3) 0.047(3) 0.080(4) 0.002(3) 0.009(3) 0.016(2)
C38 0.041(2) 0.051(3) 0.042(2) 0.004(2) 0.009(2) -0.003(2)
C19 0.049(3) 0.074(4) 0.064(3) 0.001(3) 0.027(3) 0.001(3)
C18 0.051(3) 0.048(3) 0.033(2) -0.001(2) 0.008(2) -0.020(2)
C16 0.057(3) 0.038(3) 0.053(3) -0.002(2) 0.001(2) -0.016(2)
C6 0.035(2) 0.044(3) 0.040(2) 0.000(2) -0.0081(19) 0.0049(19)
C11 0.046(3) 0.053(3) 0.044(3) -0.004(2) 0.015(2) -0.003(2)
C31 0.055(3) 0.069(4) 0.064(3) 0.003(3) 0.029(3) 0.015(3)
C14 0.064(3) 0.043(3) 0.037(3) -0.008(2) 0.002(2) 0.006(2)
C35 0.065(3) 0.037(3) 0.075(4) 0.013(3) -0.004(3) 0.006(3)
C26 0.047(3) 0.029(2) 0.046(3) -0.003(2) 0.002(2) -0.0028(19)
C39 0.048(3) 0.088(5) 0.071(3) -0.011(3) 0.013(3) -0.022(3)
C3 0.057(3) 0.056(3) 0.043(3) -0.011(2) 0.009(2) -0.009(2)
C40 0.064(3) 0.107(5) 0.058(3) -0.013(3) 0.021(3) -0.003(3)
C12 0.079(4) 0.064(4) 0.053(3) 0.011(3) 0.020(3) 0.001(3)
C7 0.058(3) 0.066(4) 0.053(3) 0.022(3) -0.017(3) -0.006(3)
C22 0.075(4) 0.041(3) 0.046(3) 0.004(2) 0.003(3) 0.012(3)
C4 0.055(3) 0.046(3) 0.058(3) -0.012(2) 0.005(2) -0.021(2)
C25 0.129(6) 0.037(3) 0.084(5) -0.003(3) -0.047(4) 0.012(3)
C32 0.120(6) 0.109(6) 0.081(4) -0.020(4) 0.040(4) 0.003(5)
C15 0.074(4) 0.039(3) 0.050(3) -0.015(2) -0.002(3) -0.008(3)
C20 0.080(4) 0.082(4) 0.055(3) 0.024(3) 0.005(3) -0.029(3)
C24 0.084(4) 0.074(4) 0.083(4) 0.013(3) -0.018(3) 0.025(3)
C23 0.140(6) 0.081(5) 0.072(4) 0.022(4) 0.024(4) -0.010(5)
C33 0.060(4) 0.112(6) 0.116(5) 0.009(4) 0.044(4) 0.016(4)

loop_
_atom_type_symbol
_atom_type_description
_atom_type_scat_dispersion_real
_atom_type_scat_dispersion_imag
_atom_type_scat_source
C C 0.0033 0.0016 'International Tables Vol C Tables 4.2.6.8 and 6.1.1.4'
H H 0.0000 0.0000 'International Tables Vol C Tables 4.2.6.8 and 6.1.1.4'
N N 0.0061 0.0033 'International Tables Vol C Tables 4.2.6.8 and 6.1.1.4'
S S 0.1246 0.1234 'International Tables Vol C Tables 4.2.6.8 and 6.1.1.4'
Fe Fe 0.3463 0.8444 'International Tables Vol C Tables 4.2.6.8 and 6.1.1.4'
Br Br -0.2901 2.4595 'International Tables Vol C Tables 4.2.6.8 and 6.1.1.4'

loop_
_geom_angle_atom_site_label_1
_geom_angle_atom_site_label_2
_geom_angle_atom_site_label_3
_geom_angle
C1 Fe1 S1 113.03(11)
C1 Fe1 S4 106.62(11)
S1 Fe1 S4 103.70(5)
C1 Fe1 S2 124.16(12)
S1 Fe1 S2 103.93(5)
S4 Fe1 S2 103.29(5)
C1 Fe1 Fe2 135.32(11)
S1 Fe1 Fe2 53.05(3)
S4 Fe1 Fe2 52.65(3)
S2 Fe1 Fe2 100.25(4)
C1 Fe1 Fe4 152.68(10)
S1 Fe1 Fe4 53.20(4)
S4 Fe1 Fe4 100.01(4)
S2 Fe1 Fe4 52.75(3)
Fe2 Fe1 Fe4 59.80(2)
C1 Fe1 Fe3 144.84(11)
S1 Fe1 Fe3 100.42(4)
S4 Fe1 Fe3 52.69(4)
S2 Fe1 Fe3 52.63(3)
Fe2 Fe1 Fe3 59.65(2)
Fe4 Fe1 Fe3 59.46(2)
S2 Fe4 S3 103.59(5)
S2 Fe4 S1 103.18(5)
S3 Fe4 S1 104.32(5)
S2 Fe4 Br3 117.74(4)
S3 Fe4 Br3 114.47(4)
S1 Fe4 Br3 112.05(4)
S2 Fe4 Fe3 53.08(3)
S3 Fe4 Fe3 52.48(3)
S1 Fe4 Fe3 100.54(4)
Br3 Fe4 Fe3 147.35(3)
S2 Fe4 Fe2 100.52(4)
S3 Fe4 Fe2 53.18(3)
S1 Fe4 Fe2 52.96(3)
Br3 Fe4 Fe2 141.69(4)
Fe3 Fe4 Fe2 60.06(2)
S2 Fe4 Fe1 52.86(3)
S3 Fe4 Fe1 100.77(4)
S1 Fe4 Fe1 52.32(3)
Br3 Fe4 Fe1 144.59(4)
Fe3 Fe4 Fe1 60.44(2)
Fe2 Fe4 Fe1 60.04(2)
S3 Fe3 S2 104.53(5)
S3 Fe3 S4 104.11(5)
S2 Fe3 S4 103.14(5)
S3 Fe3 Br2 114.85(4)
S2 Fe3 Br2 113.91(4)
S4 Fe3 Br2 114.94(4)
S3 Fe3 Fe4 53.50(4)
S2 Fe3 Fe4 53.05(3)
S4 Fe3 Fe4 100.36(4)
Br2 Fe3 Fe4 144.68(3)
S3 Fe3 Fe2 53.42(4)
S2 Fe3 Fe2 100.55(4)
S4 Fe3 Fe2 52.73(3)
Br2 Fe3 Fe2 145.53(3)
Fe4 Fe3 Fe2 60.12(2)
S3 Fe3 Fe1 101.27(4)
S2 Fe3 Fe1 52.70(3)
S4 Fe3 Fe1 52.47(3)
Br2 Fe3 Fe1 143.87(3)
Fe4 Fe3 Fe1 60.10(2)
Fe2 Fe3 Fe1 59.95(2)
S4 Fe2 S1 103.17(5)
S4 Fe2 S3 103.40(5)
S1 Fe2 S3 104.53(5)
S4 Fe2 Br1 116.03(4)
S1 Fe2 Br1 113.57(4)
S3 Fe2 Br1 114.69(4)
S4 Fe2 Fe3 53.04(4)
S1 Fe2 Fe3 100.55(4)
S3 Fe2 Fe3 52.38(4)
Br1 Fe2 Fe3 145.87(3)
S4 Fe2 Fe4 100.36(4)
S1 Fe2 Fe4 53.22(3)
S3 Fe2 Fe4 53.14(4)
Br1 Fe2 Fe4 143.60(3)
Fe3 Fe2 Fe4 59.83(2)
S4 Fe2 Fe1 52.73(3)
S1 Fe2 Fe1 52.42(3)
S3 Fe2 Fe1 100.83(4)
Br1 Fe2 Fe1 144.46(3)
Fe3 Fe2 Fe1 60.40(2)
Fe4 Fe2 Fe1 60.15(2)
Fe2 S4 Fe1 74.62(4)
Fe2 S4 Fe3 74.22(4)
Fe1 S4 Fe3 74.84(4)
Fe3 S3 Fe4 74.02(4)
Fe3 S3 Fe2 74.20(4)
Fe4 S3 Fe2 73.69(4)
Fe4 S2 Fe3 73.87(4)
Fe4 S2 Fe1 74.39(4)
Fe3 S2 Fe1 74.67(4)
Fe1 S1 Fe2 74.53(4)
Fe1 S1 Fe4 74.48(4)
Fe2 S1 Fe4 73.82(4)
C14 C10 C9 117.2(4)
C14 C10 C11 117.7(4)
C9 C10 C11 125.0(4)
C21 N2 C29 122.9(4)
C21 N2 C26 112.4(4)
C29 N2 C26 124.1(3)
C1 N1 C9 122.9(3)
C1 N1 C6 115.5(3)
C9 N1 C6 121.3(3)
C10 C9 C17 122.4(4)
C10 C9 N1 119.7(4)
C17 C9 N1 117.9(3)
N2 C21 C22 115.3(4)
C4 C2 C5 112.3(4)
C4 C2 C1 111.5(4)
C5 C2 C1 103.5(3)
C4 C2 C3 109.3(4)
C5 C2 C3 112.4(4)
C1 C2 C3 107.6(3)
C16 C17 C9 116.7(4)
C16 C17 C18 117.8(4)
C9 C17 C18 125.5(4)
N1 C1 C2 108.8(3)
N1 C1 Fe1 127.4(3)
C2 C1 Fe1 123.8(3)
C6 C5 C2 108.2(4)
C37 C29 C30 122.9(4)
C37 C29 N2 120.3(4)
C30 C29 N2 116.8(4)
C34 C30 C29 116.0(4)
C34 C30 C31 118.7(4)
C29 C30 C31 125.0(4)
C35 C36 C37 121.4(5)
C36 C37 C29 117.1(4)
C36 C37 C38 119.2(4)
C29 C37 C38 123.5(4)
C35 C34 C30 121.4(5)
C39 C38 C40 110.0(4)
C39 C38 C37 110.2(4)
C40 C38 C37 112.7(4)
C17 C18 C19 111.3(4)
C17 C18 C20 112.2(4)
C19 C18 C20 109.1(4)
C15 C16 C17 122.1(4)
C5 C6 C8 110.9(4)
C5 C6 N1 100.2(3)
C8 C6 N1 111.3(4)
C5 C6 C7 115.2(4)
C8 C6 C7 108.9(4)
N1 C6 C7 110.2(3)
C10 C11 C12 109.8(4)
C10 C11 C13 113.9(5)
C12 C11 C13 109.1(4)
C30 C31 C32 110.5(5)
C30 C31 C33 113.3(5)
C32 C31 C33 111.3(5)
C15 C14 C10 121.4(4)
C36 C35 C34 121.1(5)
C27 C26 C28 109.0(4)
C27 C26 C25 113.9(5)
C28 C26 C25 113.1(5)
C27 C26 N2 108.4(4)
C28 C26 N2 111.4(4)
C25 C26 N2 100.8(4)
C21 C22 C24 110.1(5)
C21 C22 C25 100.9(4)
C24 C22 C25 114.6(5)
C21 C22 C23 108.4(5)
C24 C22 C23 109.3(5)
C25 C22 C23 113.0(5)
C26 C25 C22 110.4(4)
C16 C15 C14 120.2(4)

loop_
_geom_bond_atom_site_label_1
_geom_bond_atom_site_label_2
_geom_bond_distance
Fe1 C1 2.064(4)
Fe1 S1 2.2623(13)
Fe1 S4 2.2707(12)
Fe1 S2 2.2796(13)
Fe1 Fe2 2.7512(9)
Fe1 Fe4 2.7542(9)
Fe1 Fe3 2.7637(8)
Br1 Fe2 2.3528(8)
Fe4 S2 2.2764(13)
Fe4 S3 2.2880(14)
Fe4 S1 2.2889(13)
Fe4 Br3 2.3317(8)
Fe4 Fe3 2.7364(8)
Fe4 Fe2 2.7445(9)
Fe3 S3 2.2577(13)
Fe3 S2 2.2775(13)
Fe3 S4 2.2776(13)
Fe3 Br2 2.3424(8)
Fe3 Fe2 2.7428(9)
Fe2 S4 2.2683(13)
Fe2 S1 2.2811(13)
Fe2 S3 2.2891(13)
C10 C14 1.395(6)
C10 C9 1.392(6)
C10 C11 1.516(6)
N2 C21 1.268(6)
N2 C29 1.454(5)
N2 C26 1.542(6)
N1 C1 1.304(5)
N1 C9 1.463(5)
N1 C6 1.536(5)
C8 C6 1.523(7)
C9 C17 1.401(6)
C21 C22 1.494(7)
C2 C4 1.530(6)
C2 C5 1.526(6)
C2 C1 1.525(6)
C2 C3 1.537(6)
C17 C16 1.391(6)
C17 C18 1.513(6)
C28 C26 1.516(7)
C27 C26 1.501(6)
C5 C6 1.508(7)
C29 C37 1.394(6)
C29 C30 1.412(6)
C30 C34 1.397(7)
C30 C31 1.493(7)
C36 C35 1.362(7)
C36 C37 1.382(7)
C37 C38 1.518(6)
C13 C11 1.531(7)
C34 C35 1.362(7)
C38 C39 1.522(7)
C38 C40 1.511(7)
C19 C18 1.534(7)
C18 C20 1.540(7)
C16 C15 1.354(7)
C6 C7 1.525(7)
C11 C12 1.517(7)
C31 C32 1.507(8)
C31 C33 1.538(8)
C14 C15 1.365(7)
C26 C25 1.511(7)
C22 C24 1.494(8)
C22 C25 1.527(8)
C22 C23 1.539(8)
